data_8101813
loop_
_publ_author_name
'Z.-X. Li'
'X.-L. Zhang'

_publ_section_title
;
Crystal structure of diaquabis(5-chlorosalicylaldehydato)cobalt(II), 
Co(H~2~O)~2~(C~7~H~4~ClO~2~)~2~
;
_journal_issue 3
_journal_name_full 'Zeitschrift f\"ur Kristallographie - New Crystal Structures'
_journal_page_first 427
_journal_page_last 428
_journal_volume 220
_journal_year 2005
_chemical_formula_sum 'C14 H12 Cl2 Co O6'
_chemical_formula_weight 406.07
_chemical_name_systematic
; 
 diaquabis(5-chlorosalicylaldehydato)cobalt(II)
;
_space_group_IT_number 14
_symmetry_cell_setting monoclinic
_symmetry_space_group_name_Hall '-P 2ybc'
_symmetry_space_group_name_H-M 'P 1 21/c 1'
_atom_sites_solution_hydrogens geom
_atom_sites_solution_primary direct
_atom_sites_solution_secondary difmap
_audit_creation_method SHELXL-97
_cell_angle_alpha 90.00
_cell_angle_beta 116.703(2)
_cell_angle_gamma 90.00
_cell_formula_units_Z 4
_cell_length_a 15.412(2)
_cell_length_b 7.474(2)
_cell_length_c 14.733(2)
_cell_measurement_reflns_used 1679
_cell_measurement_temperature 298(2)
_cell_measurement_theta_max 24.87
_cell_measurement_theta_min 2.959
_cell_volume 1516.1(5)
_computing_cell_refinement 'Siemens XSCANS'
_computing_data_collection 'Siemens XSCANS'
_computing_data_reduction 'Siemens SHELXTL'
_computing_molecular_graphics 'Siemens SHELXTL'
_computing_publication_material 'Siemens SHELXTL'
_computing_structure_refinement 'SHELXL-97 (Sheldrick, 1997)'
_computing_structure_solution 'SHELXS-97 (Sheldrick, 1997)'
_diffrn_ambient_temperature 298(2)
_diffrn_measured_fraction_theta_full 1.000
_diffrn_measured_fraction_theta_max 1.000
_diffrn_measurement_device_type 'Siemens SMART CCD'
_diffrn_measurement_method omega/phi
_diffrn_radiation_monochromator graphite
_diffrn_radiation_source 'fine-focus sealed tube'
_diffrn_radiation_type MoK\a
_diffrn_radiation_wavelength 0.71073
_diffrn_reflns_av_R_equivalents 0.0429
_diffrn_reflns_av_sigmaI/netI 0.0454
_diffrn_reflns_limit_h_max 19
_diffrn_reflns_limit_h_min -19
_diffrn_reflns_limit_k_max 9
_diffrn_reflns_limit_k_min -9
_diffrn_reflns_limit_l_max 18
_diffrn_reflns_limit_l_min -18
_diffrn_reflns_number 11892
_diffrn_reflns_theta_full 26.50
_diffrn_reflns_theta_max 26.50
_diffrn_reflns_theta_min 1.48
_diffrn_standards_decay_% 0
_diffrn_standards_interval_count 0
_diffrn_standards_interval_time 0
_diffrn_standards_number 0
_exptl_absorpt_coefficient_mu 1.512
_exptl_absorpt_correction_T_max 0.9420
_exptl_absorpt_correction_T_min 0.8514
_exptl_absorpt_correction_type empirical
_exptl_crystal_colour brown
_exptl_crystal_density_diffrn 1.779
_exptl_crystal_density_method 'not measured'
_exptl_crystal_description block
_exptl_crystal_F_000 820
_exptl_crystal_size_max 0.11
_exptl_crystal_size_mid 0.09
_exptl_crystal_size_min 0.04
_refine_diff_density_max 0.337
_refine_diff_density_min -0.316
_refine_diff_density_rms 0.067
_refine_ls_extinction_method none
_refine_ls_goodness_of_fit_ref 1.022
_refine_ls_hydrogen_treatment mixed
_refine_ls_matrix_type full
_refine_ls_number_parameters 224
_refine_ls_number_reflns 3150
_refine_ls_number_restraints 6
_refine_ls_restrained_S_all 1.022
_refine_ls_R_factor_all 0.0643
_refine_ls_R_factor_gt 0.0393
_refine_ls_shift/su_max 0.000
_refine_ls_shift/su_mean 0.000
_refine_ls_structure_factor_coef Fsqd
_refine_ls_weighting_details 'calc w=1/[\s^2^(Fo^2^)+(0.0438P)^2^+0.0468P] where P=(Fo^2^+2Fc^2^)/3'
_refine_ls_weighting_scheme calc
_refine_ls_wR_factor_gt 0.0906
_refine_ls_wR_factor_ref 0.1006
_reflns_number_gt 2178
_reflns_number_total 3150
_reflns_threshold_expression >2sigma(I)
_cod_data_source_file 1267-1575.cff
_cod_data_source_block diaquabis(5-chlorosalicylaldehydato)cobalt(II)
_cod_original_cell_volume 1516.1(3)
_cod_original_sg_symbol_H-M P12(1)/c1
_cod_database_code 8101813

loop_
_symmetry_equiv_pos_as_xyz
'x, y, z'
'-x, y+1/2, -z+1/2'
'-x, -y, -z'
'x, -y-1/2, z-1/2'

loop_
_atom_site_label
_atom_site_type_symbol
_atom_site_fract_x
_atom_site_fract_y
_atom_site_fract_z
_atom_site_U_iso_or_equiv
_atom_site_adp_type
_atom_site_occupancy
_atom_site_symmetry_multiplicity
_atom_site_Wyckoff_symbol
_atom_site_calc_flag
_atom_site_refinement_flags
_atom_site_disorder_assembly
_atom_site_disorder_group
Co1 Co 0.49956(3) 0.25352(5) 0.12423(2) 0.02355(13) Uani 1 4 e d . . .
Cl1 Cl 1.00406(6) 0.25865(14) 0.51670(7) 0.0703(3) Uani 1 4 e d . . .
Cl2 Cl 0.01735(6) 0.00608(13) -0.25793(6) 0.0534(3) Uani 1 4 e d . . .
O1 O 0.58048(13) 0.2321(2) 0.27656(13) 0.0288(5) Uani 1 4 e d . . .
O2 O 0.62349(15) 0.2720(3) 0.10329(14) 0.0348(5) Uani 1 4 e d . . .
O3 O 0.41880(14) 0.2578(2) -0.02872(13) 0.0284(5) Uani 1 4 e d . . .
O4 O 0.37527(15) 0.2454(2) 0.14487(15) 0.0347(5) Uani 1 4 e d . . .
O5 O 0.48924(16) -0.0282(3) 0.11473(17) 0.0383(5) Uani 1 4 e d D . .
O6 O 0.50824(16) 0.5277(3) 0.13418(16) 0.0371(5) Uani 1 4 e d D . .
C1 C 0.7375(2) 0.2776(4) 0.2811(2) 0.0293(7) Uani 1 4 e d . . .
C2 C 0.6758(2) 0.2359(3) 0.3268(2) 0.0274(6) Uani 1 4 e d . . .
C3 C 0.7216(2) 0.1983(4) 0.4315(2) 0.0380(8) Uani 1 4 e d . . .
H3 H 0.6835 0.1691 0.4635 0.046 Uiso 1 4 e calc R . .
C4 C 0.8210(2) 0.2031(5) 0.4882(2) 0.0442(8) Uani 1 4 e d . . .
H4 H 0.8491 0.1752 0.5571 0.053 Uiso 1 4 e calc R . .
C5 C 0.8790(2) 0.2493(4) 0.4426(2) 0.0399(8) Uani 1 4 e d . . .
C6 C 0.8389(2) 0.2876(4) 0.3422(2) 0.0395(8) Uani 1 4 e d . . .
H6 H 0.8788 0.3210 0.3130 0.047 Uiso 1 4 e calc R . .
C7 C 0.7052(2) 0.2938(4) 0.1735(2) 0.0379(8) Uani 1 4 e d . . .
H7 H 0.7530 0.3251 0.1543 0.045 Uiso 1 4 e calc R . .
C8 C 0.2660(2) 0.1803(4) -0.0300(2) 0.0291(6) Uani 1 4 e d . . .
C9 C 0.3265(2) 0.2130(3) -0.0780(2) 0.0265(6) Uani 1 4 e d . . .
C10 C 0.2839(2) 0.1924(4) -0.1841(2) 0.0344(7) Uani 1 4 e d . . .
H10 H 0.3203 0.2195 -0.2184 0.041 Uiso 1 4 e calc R . .
C11 C 0.1899(2) 0.1331(4) -0.2387(2) 0.0375(8) Uani 1 4 e d . . .
H11 H 0.1641 0.1181 -0.3087 0.045 Uiso 1 4 e calc R . .
C12 C 0.1337(2) 0.0959(4) -0.1894(2) 0.0355(7) Uani 1 4 e d . . .
C13 C 0.1695(2) 0.1224(4) -0.0885(2) 0.0352(7) Uani 1 4 e d . . .
H13 H 0.1300 0.1023 -0.0569 0.042 Uiso 1 4 e calc R . .
C14 C 0.2950(2) 0.2024(4) 0.0770(2) 0.0368(8) Uani 1 4 e d . . .
H14 H 0.2470 0.1814 0.0975 0.044 Uiso 1 4 e calc R . .
H5A H 0.474(2) -0.087(3) 0.1524(19) 0.043(10) Uiso 1 4 e d D . .
H6A H 0.530(2) 0.588(3) 0.1020(19) 0.037(9) Uiso 1 4 e d D . .
H5B H 0.515(2) -0.092(3) 0.088(2) 0.046(10) Uiso 1 4 e d D . .
H6B H 0.4805(19) 0.590(3) 0.160(2) 0.035(9) Uiso 1 4 e d D . .

loop_
_atom_site_aniso_label
_atom_site_aniso_U_11
_atom_site_aniso_U_22
_atom_site_aniso_U_33
_atom_site_aniso_U_23
_atom_site_aniso_U_13
_atom_site_aniso_U_12
Co1 0.0277(2) 0.0259(2) 0.0195(2) 0.00036(15) 0.01278(17) 0.00024(16)
Cl1 0.0267(4) 0.1225(10) 0.0518(6) 0.0187(6) 0.0087(4) -0.0057(5)
Cl2 0.0317(4) 0.0716(6) 0.0498(5) -0.0066(5) 0.0121(4) -0.0121(4)
O1 0.0254(11) 0.0424(12) 0.0210(10) 0.0019(8) 0.0124(9) -0.0024(8)
O2 0.0330(12) 0.0515(14) 0.0240(11) 0.0035(9) 0.0163(10) 0.0030(10)
O3 0.0280(11) 0.0384(12) 0.0212(10) 0.0018(8) 0.0131(9) -0.0031(9)
O4 0.0337(12) 0.0485(13) 0.0282(11) -0.0021(10) 0.0196(10) 0.0011(10)
O5 0.0596(15) 0.0258(12) 0.0444(14) 0.0024(10) 0.0365(12) 0.0039(11)
O6 0.0592(15) 0.0238(11) 0.0454(14) -0.0004(10) 0.0385(12) -0.0008(11)
C1 0.0278(16) 0.0365(18) 0.0279(15) 0.0006(12) 0.0164(13) 0.0002(12)
C2 0.0317(16) 0.0274(16) 0.0267(15) -0.0010(12) 0.0164(13) 0.0008(12)
C3 0.0295(16) 0.064(2) 0.0245(16) 0.0054(15) 0.0156(14) -0.0039(15)
C4 0.0320(18) 0.074(2) 0.0255(17) 0.0081(16) 0.0117(14) -0.0011(17)
C5 0.0216(15) 0.058(2) 0.0366(18) 0.0024(15) 0.0096(14) -0.0003(14)
C6 0.0313(17) 0.057(2) 0.0381(18) 0.0027(15) 0.0225(15) -0.0022(15)
C7 0.0321(18) 0.056(2) 0.0308(17) 0.0057(15) 0.0192(15) 0.0030(15)
C8 0.0289(15) 0.0353(16) 0.0262(16) -0.0007(13) 0.0153(13) 0.0004(13)
C9 0.0260(15) 0.0289(16) 0.0252(15) 0.0014(12) 0.0119(12) 0.0044(12)
C10 0.0306(16) 0.0507(19) 0.0228(15) 0.0044(14) 0.0128(13) -0.0019(15)
C11 0.0361(17) 0.049(2) 0.0207(16) 0.0002(14) 0.0068(14) -0.0023(15)
C12 0.0262(16) 0.0410(19) 0.0346(18) 0.0009(14) 0.0097(14) -0.0006(13)
C13 0.0327(17) 0.0432(19) 0.0370(18) -0.0019(14) 0.0221(15) 0.0001(14)
C14 0.0328(18) 0.051(2) 0.0358(18) -0.0009(15) 0.0235(15) -0.0013(15)

loop_
_atom_type_symbol
_atom_type_description
_atom_type_scat_dispersion_real
_atom_type_scat_dispersion_imag
_atom_type_scat_source
C C 0.0033 0.0016 'International Tables Vol C Tables 4.2.6.8 and 6.1.1.4'
H H 0.0000 0.0000 'International Tables Vol C Tables 4.2.6.8 and 6.1.1.4'
O O 0.0106 0.0060 'International Tables Vol C Tables 4.2.6.8 and 6.1.1.4'
Cl Cl 0.1484 0.1585 'International Tables Vol C Tables 4.2.6.8 and 6.1.1.4'
Co Co 0.3494 0.9721 'International Tables Vol C Tables 4.2.6.8 and 6.1.1.4'

loop_
_geom_angle_atom_site_label_1
_geom_angle_atom_site_label_2
_geom_angle_atom_site_label_3
_geom_angle
_geom_angle_site_symmetry_1
_geom_angle_site_symmetry_3
_geom_angle_publ_flag
O1 Co1 O3 176.37(7) . . y
O1 Co1 O6 90.67(8) . . y
O3 Co1 O6 92.95(8) . . y
O1 Co1 O4 89.12(8) . . y
O3 Co1 O4 90.99(8) . . y
O6 Co1 O4 93.08(8) . . y
O1 Co1 O2 91.17(7) . . y
O3 Co1 O2 88.86(8) . . y
O6 Co1 O2 84.79(8) . . y
O4 Co1 O2 177.85(8) . . y
O1 Co1 O5 89.16(8) . . y
O3 Co1 O5 87.23(8) . . y
O6 Co1 O5 179.24(9) . . y
O4 Co1 O5 86.18(8) . . y
O2 Co1 O5 95.96(8) . . y
C2 O1 Co1 126.71(17) . . ?
C7 O2 Co1 123.21(18) . . ?
C9 O3 Co1 125.53(16) . . ?
C14 O4 Co1 123.02(18) . . ?
Co1 O5 H5A 121.7(19) . . ?
Co1 O5 H5B 124.6(19) . . ?
H5A O5 H5B 111(2) . . ?
Co1 O6 H6A 122.0(18) . . ?
Co1 O6 H6B 124.1(17) . . ?
H6A O6 H6B 113(2) . . ?
C6 C1 C2 119.5(3) . . ?
C6 C1 C7 115.7(3) . . ?
C2 C1 C7 124.4(3) . . ?
O1 C2 C3 119.7(2) . . ?
O1 C2 C1 123.6(2) . . ?
C3 C2 C1 116.7(3) . . ?
C4 C3 C2 122.3(3) . . ?
C4 C3 H3 118.9 . . ?
C2 C3 H3 118.9 . . ?
C3 C4 C5 119.8(3) . . ?
C3 C4 H4 120.1 . . ?
C5 C4 H4 120.1 . . ?
C6 C5 C4 120.5(3) . . ?
C6 C5 Cl1 120.7(2) . . ?
C4 C5 Cl1 118.8(2) . . ?
C5 C6 C1 121.1(3) . . ?
C5 C6 H6 119.5 . . ?
C1 C6 H6 119.5 . . ?
O2 C7 C1 129.3(3) . . ?
O2 C7 H7 115.4 . . ?
C1 C7 H7 115.4 . . ?
C13 C8 C9 119.8(2) . . ?
C13 C8 C14 115.3(2) . . ?
C9 C8 C14 125.0(3) . . ?
O3 C9 C10 119.4(2) . . ?
O3 C9 C8 123.8(2) . . ?
C10 C9 C8 116.8(2) . . ?
C11 C10 C9 121.9(3) . . ?
C11 C10 H10 119.0 . . ?
C9 C10 H10 119.0 . . ?
C10 C11 C12 120.0(3) . . ?
C10 C11 H11 120.0 . . ?
C12 C11 H11 120.0 . . ?
C13 C12 C11 120.4(3) . . ?
C13 C12 Cl2 119.9(2) . . ?
C11 C12 Cl2 119.7(2) . . ?
C12 C13 C8 121.0(3) . . ?
C12 C13 H13 119.5 . . ?
C8 C13 H13 119.5 . . ?
O4 C14 C8 128.5(3) . . ?
O4 C14 H14 115.8 . . ?
C8 C14 H14 115.8 . . ?

loop_
_geom_bond_atom_site_label_1
_geom_bond_atom_site_label_2
_geom_bond_distance
_geom_bond_site_symmetry_2
_geom_bond_publ_flag
Co1 O1 2.025(2) . y
Co1 O3 2.027(2) . y
Co1 O6 2.055(2) . y
Co1 O4 2.071(2) . y
Co1 O2 2.072(2) . y
Co1 O5 2.112(2) . y
Cl1 C5 1.738(3) . ?
Cl2 C12 1.748(3) . ?
O1 C2 1.316(3) . ?
O2 C7 1.230(3) . ?
O3 C9 1.316(3) . ?
O4 C14 1.234(3) . ?
O5 H5A 0.826(9) . ?
O5 H5B 0.829(10) . ?
O6 H6A 0.830(9) . ?
O6 H6B 0.832(9) . ?
C1 C6 1.412(4) . ?
C1 C2 1.424(4) . ?
C1 C7 1.437(4) . ?
C2 C3 1.406(4) . ?
C3 C4 1.377(4) . ?
C3 H3 0.9300 . ?
C4 C5 1.381(4) . ?
C4 H4 0.9300 . ?
C5 C6 1.353(4) . ?
C6 H6 0.9300 . ?
C7 H7 0.9300 . ?
C8 C13 1.410(4) . ?
C8 C9 1.423(4) . ?
C8 C14 1.442(4) . ?
C9 C10 1.405(4) . ?
C10 C11 1.377(4) . ?
C10 H10 0.9300 . ?
C11 C12 1.387(4) . ?
C11 H11 0.9300 . ?
C12 C13 1.349(4) . ?
C13 H13 0.9300 . ?
C14 H14 0.9300 . ?

loop_
_geom_hbond_atom_site_label_D
_geom_hbond_atom_site_label_H
_geom_hbond_atom_site_label_A
_geom_hbond_distance_DH
_geom_hbond_distance_HA
_geom_hbond_distance_DA
_geom_hbond_angle_DHA
_geom_hbond_site_symmetry_A
O5 H5B O3 0.829(10) 2.031(10) 2.859(3) 177(3) 3_655
O5 H5A O1 0.826(9) 2.096(12) 2.911(3) 169(3) 2_645
O6 H6B O1 0.832(9) 1.916(10) 2.748(3) 178(3) 2_655
O6 H6A O3 0.830(9) 1.967(10) 2.797(3) 177(3) 3_665

loop_
_geom_torsion_atom_site_label_1
_geom_torsion_atom_site_label_2
_geom_torsion_atom_site_label_3
_geom_torsion_atom_site_label_4
_geom_torsion
_geom_torsion_site_symmetry_1
_geom_torsion_site_symmetry_2
_geom_torsion_site_symmetry_3
_geom_torsion_site_symmetry_4
_geom_torsion_publ_flag
O3 Co1 O1 C2 91.6(11) . . . . ?
O6 Co1 O1 C2 -83.6(2) . . . . ?
O4 Co1 O1 C2 -176.7(2) . . . . ?
O2 Co1 O1 C2 1.2(2) . . . . ?
O5 Co1 O1 C2 97.1(2) . . . . ?
O1 Co1 O2 C7 -11.0(2) . . . . ?
O3 Co1 O2 C7 172.6(2) . . . . ?
O6 Co1 O2 C7 79.5(2) . . . . ?
O4 Co1 O2 C7 86.6(19) . . . . ?
O5 Co1 O2 C7 -100.3(2) . . . . ?
O1 Co1 O3 C9 74.5(11) . . . . ?
O6 Co1 O3 C9 -110.3(2) . . . . ?
O4 Co1 O3 C9 -17.2(2) . . . . ?
O2 Co1 O3 C9 165.0(2) . . . . ?
O5 Co1 O3 C9 68.9(2) . . . . ?
O1 Co1 O4 C14 -158.5(2) . . . . ?
O3 Co1 O4 C14 17.8(2) . . . . ?
O6 Co1 O4 C14 110.9(2) . . . . ?
O2 Co1 O4 C14 103.8(19) . . . . ?
O5 Co1 O4 C14 -69.3(2) . . . . ?
Co1 O1 C2 C3 -172.5(2) . . . . ?
Co1 O1 C2 C1 7.8(4) . . . . ?
C6 C1 C2 O1 176.7(3) . . . . ?
C7 C1 C2 O1 -9.8(4) . . . . ?
C6 C1 C2 C3 -3.0(4) . . . . ?
C7 C1 C2 C3 170.5(3) . . . . ?
O1 C2 C3 C4 -178.9(3) . . . . ?
C1 C2 C3 C4 0.8(4) . . . . ?
C2 C3 C4 C5 1.2(5) . . . . ?
C3 C4 C5 C6 -0.9(5) . . . . ?
C3 C4 C5 Cl1 178.7(3) . . . . ?
C4 C5 C6 C1 -1.4(5) . . . . ?
Cl1 C5 C6 C1 179.0(2) . . . . ?
C2 C1 C6 C5 3.4(4) . . . . ?
C7 C1 C6 C5 -170.6(3) . . . . ?
Co1 O2 C7 C1 13.0(4) . . . . ?
C6 C1 C7 O2 171.8(3) . . . . ?
C2 C1 C7 O2 -1.9(5) . . . . ?
Co1 O3 C9 C10 -169.03(19) . . . . ?
Co1 O3 C9 C8 9.8(4) . . . . ?
C13 C8 C9 O3 -176.2(3) . . . . ?
C14 C8 C9 O3 4.2(4) . . . . ?
C13 C8 C9 C10 2.7(4) . . . . ?
C14 C8 C9 C10 -177.0(3) . . . . ?
O3 C9 C10 C11 175.2(3) . . . . ?
C8 C9 C10 C11 -3.7(4) . . . . ?
C9 C10 C11 C12 1.5(5) . . . . ?
C10 C11 C12 C13 2.0(5) . . . . ?
C10 C11 C12 Cl2 -175.6(2) . . . . ?
C11 C12 C13 C8 -3.0(5) . . . . ?
Cl2 C12 C13 C8 174.6(2) . . . . ?
C9 C8 C13 C12 0.6(4) . . . . ?
C14 C8 C13 C12 -179.7(3) . . . . ?
Co1 O4 C14 C8 -11.6(4) . . . . ?
C13 C8 C14 O4 177.4(3) . . . . ?
C9 C8 C14 O4 -2.9(5) . . . . ?
